data_4345969
loop_
_publ_author_name
'Borys, Andryj M.'
'Clark, Ewan R.'

_publ_section_title
;
 Adducts of Donor-Functionalized Ar3P with the Soft Lewis Acid I2: Probing
 Simultaneous Lewis Acidity and Basicity at Internally Solvated P(III)
 Centers.
;
_journal_name_full 'Inorganic chemistry'
_journal_paper_doi 10.1021/acs.inorgchem.7b00278
_journal_year 2017
_chemical_formula_moiety 'C20 H19 I O2 P, I3, C H2 Cl2'
_chemical_formula_sum 'C21 H21 Cl2 I4 O2 P'
_chemical_formula_weight 914.85
_space_group_crystal_system monoclinic
_space_group_IT_number 14
_space_group_name_Hall '-P 2yn'
_space_group_name_H-M_alt 'P 1 21/n 1'
_atom_sites_solution_hydrogens geom
_atom_sites_solution_primary direct
_audit_creation_date 2017-01-13
_audit_creation_method
;
Olex2 1.2
(compiled 2017.01.04 svn.r3372 for OlexSys, GUI svn.r5289)
;
_cell_angle_alpha 90.0
_cell_angle_beta 103.2846(17)
_cell_angle_gamma 90.0
_cell_formula_units_Z 8
_cell_length_a 14.5165(2)
_cell_length_b 17.6860(3)
_cell_length_c 22.1653(4)
_cell_measurement_reflns_used 46077
_cell_measurement_temperature 100.00(10)
_cell_measurement_theta_max 29.5650
_cell_measurement_theta_min 2.6830
_cell_volume 5538.41(16)
_computing_cell_refinement 'CrysAlisPro 1.171.38.41 (Rigaku OD, 2015)'
_computing_data_collection 'CrysAlisPro 1.171.38.41 (Rigaku OD, 2015)'
_computing_data_reduction 'CrysAlisPro 1.171.38.41 (Rigaku OD, 2015)'
_computing_molecular_graphics 'Olex2 (Dolomanov et al., 2009)'
_computing_publication_material 'Olex2 (Dolomanov et al., 2009)'
_computing_structure_refinement 'ShelXL (Sheldrick, 2015)'
_computing_structure_solution 'ShelXT (Sheldrick, 2015)'
_diffrn_ambient_environment N~2~
_diffrn_ambient_temperature 100.00(10)
_diffrn_detector 'CCD plate'
_diffrn_detector_area_resol_mean 5.2887
_diffrn_detector_type AtlasS2
_diffrn_measured_fraction_theta_full 0.999
_diffrn_measured_fraction_theta_max 0.999
_diffrn_measurement_details
;
List of Runs (angles in degrees, time in seconds):

  # Type    Start    End  Width  t~exp~   \w     \q     \k     \f   Frames
--------------------------------------------------------------------------
  1  \w    -22.00  87.00   1.00   42.50    --   10.88  77.00-150.00  109
  2  \w    -83.00  17.00   1.00   42.50    --  -11.35 -57.00 -60.00  100
  3  \w    -20.00  30.00   1.00   42.50    --  -11.35 -99.00 -60.00   50
  4  \w    -39.00  62.00   1.00   42.50    --  -11.35  57.00  90.00  101
  5  \w     34.00  98.00   1.00   42.50    --   10.88-178.00  60.00   64
  6  \w     11.00  46.00   1.00   42.50    --   10.88-142.00   2.00   35
  7  \w    -20.00  52.00   1.00   42.50    --   10.88 -99.00-120.00   72
  8  \w      4.00  69.00   1.00   42.50    --   10.88-128.00 173.00   65
  9  \w    -86.00  13.00   1.00   42.50    --  -11.35 -38.00  30.00   99
 10  \w    -39.00  62.00   1.00   42.50    --  -11.35  57.00   0.00  101
;
_diffrn_measurement_device 'four-circle diffractometer'
_diffrn_measurement_device_type 'SuperNova, Dual, Cu at zero, AtlasS2'
_diffrn_measurement_method '\w scans'
_diffrn_orient_matrix_type 'CrysAlisPro convention (1999,Acta A55,543-557)'
_diffrn_orient_matrix_UB_11 0.0176653000
_diffrn_orient_matrix_UB_12 -0.0196532000
_diffrn_orient_matrix_UB_13 0.0281706000
_diffrn_orient_matrix_UB_21 -0.0023132000
_diffrn_orient_matrix_UB_22 0.0337841000
_diffrn_orient_matrix_UB_23 0.0168493000
_diffrn_orient_matrix_UB_31 -0.0469433000
_diffrn_orient_matrix_UB_32 -0.0090490000
_diffrn_orient_matrix_UB_33 0.0016641000
_diffrn_radiation_monochromator mirror
_diffrn_radiation_probe x-ray
_diffrn_radiation_type MoK\a
_diffrn_radiation_wavelength 0.71073
_diffrn_reflns_av_R_equivalents 0.0355
_diffrn_reflns_av_unetI/netI 0.0141
_diffrn_reflns_Laue_measured_fraction_full 0.999
_diffrn_reflns_Laue_measured_fraction_max 0.999
_diffrn_reflns_limit_h_max 18
_diffrn_reflns_limit_h_min -18
_diffrn_reflns_limit_k_max 22
_diffrn_reflns_limit_k_min -22
_diffrn_reflns_limit_l_max 27
_diffrn_reflns_limit_l_min -27
_diffrn_reflns_number 109911
_diffrn_reflns_point_group_measured_fraction_full 0.999
_diffrn_reflns_point_group_measured_fraction_max 0.999
_diffrn_reflns_theta_full 25.242
_diffrn_reflns_theta_max 26.369
_diffrn_reflns_theta_min 2.212
_diffrn_source 'micro-focus sealed X-ray tube'
_diffrn_source_type 'SuperNova (Mo) X-ray Source'
_exptl_absorpt_coefficient_mu 4.746
_exptl_absorpt_correction_T_max 0.833
_exptl_absorpt_correction_T_min 0.442
_exptl_absorpt_correction_type gaussian
_exptl_absorpt_process_details
;
CrysAlisPro 1.171.38.41 (Rigaku Oxford Diffraction, 2015)
Numerical absorption correction based on gaussian integration over
            a multifaceted crystal model
Empirical absorption correction using spherical harmonics,
 implemented in SCALE3 ABSPACK scaling algorithm.
;
_exptl_crystal_colour 'clear orangish red'
_exptl_crystal_colour_lustre clear
_exptl_crystal_colour_modifier orangish
_exptl_crystal_colour_primary red
_exptl_crystal_density_diffrn 2.194
_exptl_crystal_description irregular
_exptl_crystal_F_000 3392
_exptl_crystal_size_max 0.262
_exptl_crystal_size_mid 0.18
_exptl_crystal_size_min 0.064
_refine_diff_density_max 1.799
_refine_diff_density_min -2.035
_refine_diff_density_rms 0.147
_refine_ls_extinction_method none
_refine_ls_goodness_of_fit_ref 1.045
_refine_ls_hydrogen_treatment constr
_refine_ls_matrix_type full
_refine_ls_number_parameters 545
_refine_ls_number_reflns 11327
_refine_ls_number_restraints 0
_refine_ls_restrained_S_all 1.045
_refine_ls_R_factor_all 0.0335
_refine_ls_R_factor_gt 0.0300
_refine_ls_shift/su_max 0.002
_refine_ls_shift/su_mean 0.000
_refine_ls_structure_factor_coef Fsqd
_refine_ls_weighting_details 'w=1/[\s^2^(Fo^2^)+(0.0349P)^2^+32.7033P] where P=(Fo^2^+2Fc^2^)/3'
_refine_ls_weighting_scheme calc
_refine_ls_wR_factor_gt 0.0810
_refine_ls_wR_factor_ref 0.0836
_reflns_Friedel_coverage 0.000
_reflns_number_gt 10156
_reflns_number_total 11327
_reflns_threshold_expression 'I > 2\s(I)'
_cod_data_source_file ic7b00278_si_002.cif
_cod_data_source_block '[3d]I3'
_cod_original_cell_volume 5538.43(16)
_cod_database_code 4345969
_shelx_shelxl_version_number 2016/6
_chemical_oxdiff_formula 'P1 I4 C21 O1 Cl2 H19'
_chemical_oxdiff_usercomment 'ABS-164 bis-methoxy triiodide salt'
_shelx_space_group_comment
;
The symmetry employed for this shelxl refinement is uniquely defined
by the following loop, which should always be used as a source of
symmetry information in preference to the above space-group names.
They are only intended as comments.
;
_cell_oxdiff_angle_alpha 90.0275(14)
_cell_oxdiff_angle_beta 103.3298(14)
_cell_oxdiff_angle_gamma 89.9780(14)
_cell_oxdiff_length_a 14.5177(2)
_cell_oxdiff_length_b 17.6793(3)
_cell_oxdiff_length_c 22.1761(4)
_cell_oxdiff_measurement_reflns_used 46068
_cell_oxdiff_volume 5538.43(17)
_reflns_odcompleteness_completeness 99.91
_reflns_odcompleteness_iscentric 1
_reflns_odcompleteness_theta 26.32
_olex2_refinement_description
;
1. Fixed Uiso
 At 1.2 times of:
  All C(H) groups, All C(H,H) groups
 At 1.5 times of:
  All C(H,H,H) groups
2.a Secondary CH2 refined with riding coordinates:
 C01N(H01X,H01Y), C01O(H01Z,H)
2.b Aromatic/amide H refined with riding coordinates:
 C00N(H00N), C00P(H00P), C00T(H00T), C00U(H00U), C00V(H00V), C00W(H00W),
 C00Y(H00Y), C00Z(H00Z), C010(H010), C011(H011), C012(H012), C014(H014),
 C015(H015), C016(H016), C017(H017), C01A(H01D), C01B(H01P), C01C(H01Q),
 C01D(H01R), C01E(H01E), C01F(H01F), C01G(H01S), C01H(H01H), C01I(H01T),
 C01J(H01J), C01K(H01K)
2.c Idealised Me refined as rotating group:
 C018(H01A,H01B,H01C), C019(H01M,H01N,H01O), C01L(H01U,H01V,H01W), C01M(H01G,
 H01I,H01L)
;
_olex2_submission_special_instructions 'No special instructions were received'
_oxdiff_exptl_absorpt_empirical_details
;
Empirical correction (ABSPACK) includes:
- Absorption correction using spherical harmonics
- Frame scaling
;
_oxdiff_exptl_absorpt_empirical_full_max 1.417
_oxdiff_exptl_absorpt_empirical_full_min 0.632

loop_
_space_group_symop_id
_space_group_symop_operation_xyz
1 'x, y, z'
2 '-x+1/2, y+1/2, -z+1/2'
3 '-x, -y, -z'
4 'x-1/2, -y-1/2, z-1/2'

loop_
_atom_site_label
_atom_site_type_symbol
_atom_site_fract_x
_atom_site_fract_y
_atom_site_fract_z
_atom_site_U_iso_or_equiv
_atom_site_adp_type
_atom_site_occupancy
_atom_site_site_symmetry_order
_atom_site_calc_flag
_atom_site_refinement_flags_posn
I001 I 0.70579(2) 0.03984(2) 0.40634(2) 0.01528(7) Uani 1 1 d .
I002 I 0.79221(2) 0.46473(2) 0.59325(2) 0.01548(7) Uani 1 1 d .
I003 I 0.75063(2) 0.25192(2) 0.49885(2) 0.01677(7) Uani 1 1 d .
I004 I -0.00979(2) 0.04274(2) 0.24979(2) 0.01897(7) Uani 1 1 d .
I005 I 0.76429(2) 0.27640(2) 0.63211(2) 0.02358(7) Uani 1 1 d .
I006 I 0.73699(2) 0.22968(2) 0.36824(2) 0.02420(7) Uani 1 1 d .
I007 I -0.21160(2) 0.04496(2) 0.23785(2) 0.02805(8) Uani 1 1 d .
I008 I 0.19680(2) 0.03319(2) 0.26149(2) 0.02914(8) Uani 1 1 d .
P009 P 0.78488(7) 0.59143(6) 0.55227(5) 0.01244(19) Uani 1 1 d .
P00A P 0.71698(7) -0.08608(6) 0.44857(5) 0.01270(19) Uani 1 1 d .
Cl5 Cl 0.47555(12) 0.32216(11) 0.32620(8) 0.0588(4) Uani 1 1 d .
Cl3 Cl 0.55468(15) 0.32426(12) 0.21599(10) 0.0705(5) Uani 1 1 d .
Cl1 Cl 0.52480(15) 0.12181(13) 0.24834(9) 0.0705(5) Uani 1 1 d .
Cl2 Cl 0.50327(13) -0.04259(13) 0.25130(8) 0.0669(5) Uani 1 1 d .
O00F O 0.6829(2) 0.50293(17) 0.45003(14) 0.0204(6) Uani 1 1 d .
O00G O 0.8242(2) 0.00563(17) 0.54854(14) 0.0207(6) Uani 1 1 d .
O00H O 0.9877(2) 0.57216(17) 0.58201(14) 0.0192(6) Uani 1 1 d .
O00I O 0.5122(2) -0.07422(17) 0.42004(14) 0.0199(6) Uani 1 1 d .
C00J C 0.8612(3) 0.6075(2) 0.50115(18) 0.0139(8) Uani 1 1 d .
C00K C 0.8378(3) -0.1000(2) 0.48819(19) 0.0154(8) Uani 1 1 d .
C00L C 0.8138(3) 0.6553(2) 0.61679(18) 0.0151(8) Uani 1 1 d .
C00M C 0.6874(3) -0.1504(2) 0.38394(19) 0.0160(8) Uani 1 1 d .
C00N C 0.8858(3) 0.6508(2) 0.4028(2) 0.0208(9) Uani 1 1 d .
H00N H 0.861963 0.668236 0.362657 0.025 Uiso 1 1 calc R
C00O C 0.6422(3) -0.1030(2) 0.50092(18) 0.0148(8) Uani 1 1 d .
C00P C 0.6100(3) 0.6637(2) 0.5288(2) 0.0177(8) Uani 1 1 d .
H00P H 0.637128 0.696896 0.560505 0.021 Uiso 1 1 calc R
C00Q C 0.6644(3) 0.6060(2) 0.51176(19) 0.0152(8) Uani 1 1 d .
C00R C 0.9598(3) 0.5980(2) 0.52318(19) 0.0164(8) Uani 1 1 d .
C00S C 0.5434(3) -0.0975(2) 0.47958(19) 0.0164(8) Uani 1 1 d .
C00T C 0.9828(3) 0.6416(3) 0.4254(2) 0.0229(9) Uani 1 1 d .
H00T H 1.023672 0.653634 0.400031 0.027 Uiso 1 1 calc R
C00U C 0.6226(3) -0.1459(2) 0.6006(2) 0.0213(9) Uani 1 1 d .
H00U H 0.648261 -0.161785 0.640923 0.026 Uiso 1 1 calc R
C00V C 0.8250(3) 0.6337(2) 0.44074(19) 0.0173(8) Uani 1 1 d .
H00V H 0.760083 0.639654 0.426063 0.021 Uiso 1 1 calc R
C00W C 0.8901(3) -0.1597(2) 0.4718(2) 0.0196(9) Uani 1 1 d .
H00W H 0.862003 -0.192746 0.440218 0.024 Uiso 1 1 calc R
C00X C 0.6231(3) 0.5557(2) 0.46367(19) 0.0171(8) Uani 1 1 d .
C00Y C 0.6811(3) -0.1266(2) 0.56156(19) 0.0174(8) Uani 1 1 d .
H00Y H 0.746495 -0.129375 0.575833 0.021 Uiso 1 1 calc R
C00Z C 0.5250(3) -0.1410(3) 0.5785(2) 0.0233(9) Uani 1 1 d .
H00Z H 0.485619 -0.154486 0.604382 0.028 Uiso 1 1 calc R
C010 C 0.8692(3) 0.7190(2) 0.6133(2) 0.0193(8) Uani 1 1 d .
H010 H 0.891065 0.728857 0.577841 0.023 Uiso 1 1 calc R
C011 C 1.0198(3) 0.6151(2) 0.4846(2) 0.0208(9) Uani 1 1 d .
H011 H 1.084825 0.608741 0.498631 0.025 Uiso 1 1 calc R
C012 C 0.7804(3) 0.6412(3) 0.6697(2) 0.0233(9) Uani 1 1 d .
H012 H 0.743037 0.598918 0.671597 0.028 Uiso 1 1 calc R
C013 C 0.8813(3) -0.0497(2) 0.5357(2) 0.0173(8) Uani 1 1 d .
C014 C 0.4854(3) -0.1168(2) 0.5191(2) 0.0213(9) Uani 1 1 d .
H014 H 0.420004 -0.113367 0.505466 0.026 Uiso 1 1 calc R
C015 C 0.5160(3) 0.6717(3) 0.4987(2) 0.0244(10) Uani 1 1 d .
H015 H 0.479775 0.710479 0.509717 0.029 Uiso 1 1 calc R
C016 C 0.7195(3) -0.1359(3) 0.3308(2) 0.0244(9) Uani 1 1 d .
H016 H 0.756412 -0.093373 0.328823 0.029 Uiso 1 1 calc R
C017 C 0.9837(3) -0.1698(3) 0.5024(2) 0.0254(10) Uani 1 1 d .
H017 H 1.018369 -0.209956 0.491887 0.030 Uiso 1 1 calc R
C018 C 0.8665(3) 0.0640(2) 0.5911(2) 0.0240(9) Uani 1 1 d .
H01A H 0.916994 0.087468 0.576587 0.036 Uiso 1 1 calc GR
H01B H 0.891169 0.042316 0.631295 0.036 Uiso 1 1 calc GR
H01C H 0.819584 0.101291 0.593951 0.036 Uiso 1 1 calc GR
C019 C 0.6429(3) 0.4416(2) 0.4100(2) 0.0236(9) Uani 1 1 d .
H01M H 0.617309 0.460610 0.369008 0.035 Uiso 1 1 calc GR
H01N H 0.593470 0.418096 0.425592 0.035 Uiso 1 1 calc GR
H01O H 0.691317 0.405046 0.408630 0.035 Uiso 1 1 calc GR
C01A C 0.6327(3) -0.2144(2) 0.3879(2) 0.0200(9) Uani 1 1 d .
H01D H 0.612098 -0.224522 0.423765 0.024 Uiso 1 1 calc R
C01B C 0.8030(4) 0.6903(3) 0.7198(2) 0.0278(10) Uani 1 1 d .
H01P H 0.781114 0.680951 0.755358 0.033 Uiso 1 1 calc R
C01C C 0.4764(3) 0.6215(3) 0.4522(2) 0.0269(10) Uani 1 1 d .
H01Q H 0.413014 0.627028 0.432214 0.032 Uiso 1 1 calc R
C01D C 0.5281(3) 0.5633(3) 0.4343(2) 0.0233(9) Uani 1 1 d .
H01R H 0.499757 0.529830 0.403183 0.028 Uiso 1 1 calc R
C01E C 1.0252(3) -0.1200(3) 0.5485(2) 0.0273(10) Uani 1 1 d .
H01E H 1.088114 -0.127164 0.568794 0.033 Uiso 1 1 calc R
C01F C 0.9756(3) -0.0593(3) 0.5655(2) 0.0229(9) Uani 1 1 d .
H01F H 1.005211 -0.025856 0.596240 0.028 Uiso 1 1 calc R
C01G C 0.8584(4) 0.7533(3) 0.7167(2) 0.0274(10) Uani 1 1 d .
H01S H 0.873593 0.786232 0.750202 0.033 Uiso 1 1 calc R
C01H C 0.6413(4) -0.2478(3) 0.2842(2) 0.0287(10) Uani 1 1 d .
H01H H 0.625458 -0.280300 0.250408 0.034 Uiso 1 1 calc R
C01I C 0.8909(3) 0.7675(3) 0.6641(2) 0.0268(10) Uani 1 1 d .
H01T H 0.927982 0.810012 0.662518 0.032 Uiso 1 1 calc R
C01J C 0.6097(4) -0.2625(3) 0.3371(2) 0.0271(10) Uani 1 1 d .
H01J H 0.572755 -0.305054 0.338854 0.033 Uiso 1 1 calc R
C01K C 0.6967(4) -0.1845(3) 0.2810(2) 0.0296(11) Uani 1 1 d .
H01K H 0.718380 -0.174966 0.245425 0.036 Uiso 1 1 calc R
C01L C 1.0871(3) 0.5624(3) 0.6073(2) 0.0268(10) Uani 1 1 d .
H01U H 1.111691 0.525916 0.582998 0.040 Uiso 1 1 calc GR
H01V H 1.097145 0.544874 0.649274 0.040 Uiso 1 1 calc GR
H01W H 1.118919 0.609808 0.606451 0.040 Uiso 1 1 calc GR
C01M C 0.4117(3) -0.0747(3) 0.3949(2) 0.0314(11) Uani 1 1 d .
H01G H 0.398818 -0.062173 0.351607 0.047 Uiso 1 1 calc GR
H01I H 0.382105 -0.038243 0.416354 0.047 Uiso 1 1 calc GR
H01L H 0.387024 -0.124120 0.399858 0.047 Uiso 1 1 calc GR
C01N C 0.4518(5) 0.3268(4) 0.2497(4) 0.064(2) Uani 1 1 d .
H01X H 0.417151 0.373107 0.236748 0.077 Uiso 1 1 calc R
H01Y H 0.410637 0.284854 0.233086 0.077 Uiso 1 1 calc R
C01O C 0.4628(5) 0.0485(5) 0.2652(4) 0.071(2) Uani 1 1 d .
H01Z H 0.398088 0.053618 0.241475 0.085 Uiso 1 1 calc R
H H 0.461615 0.051730 0.308714 0.085 Uiso 1 1 calc R

loop_
_atom_site_aniso_label
_atom_site_aniso_U_11
_atom_site_aniso_U_22
_atom_site_aniso_U_33
_atom_site_aniso_U_23
_atom_site_aniso_U_13
_atom_site_aniso_U_12
I001 0.01657(13) 0.01196(13) 0.01828(13) 0.00050(9) 0.00598(10) 0.00118(9)
I002 0.01632(13) 0.01220(13) 0.01897(14) -0.00044(9) 0.00621(10) 0.00095(9)
I003 0.01340(13) 0.01194(13) 0.02530(15) 0.00329(10) 0.00516(11) 0.00101(9)
I004 0.02662(15) 0.01605(14) 0.01304(13) -0.00053(9) 0.00211(11) -0.00199(10)
I005 0.02966(16) 0.01989(15) 0.02151(15) 0.00569(11) 0.00654(12) 0.00266(11)
I006 0.03298(16) 0.01797(14) 0.02196(15) 0.00493(11) 0.00694(12) 0.00397(11)
I007 0.02438(15) 0.03084(17) 0.02944(17) 0.00297(12) 0.00720(12) -0.00395(12)
I008 0.02523(16) 0.03050(17) 0.03376(17) -0.00365(13) 0.01100(13) 0.00154(12)
P009 0.0116(5) 0.0113(5) 0.0151(5) -0.0022(4) 0.0046(4) -0.0001(4)
P00A 0.0124(5) 0.0109(5) 0.0156(5) -0.0009(4) 0.0049(4) 0.0000(4)
Cl5 0.0498(9) 0.0651(11) 0.0608(10) 0.0048(8) 0.0111(8) -0.0030(8)
Cl3 0.0727(12) 0.0602(11) 0.0868(14) 0.0133(10) 0.0353(11) 0.0135(9)
Cl1 0.0703(12) 0.0761(13) 0.0634(12) 0.0144(9) 0.0118(9) -0.0026(10)
Cl2 0.0763(14) 0.0704(13) 0.0598(12) -0.0099(8) 0.0274(10) -0.0052(9)
O00F 0.0190(15) 0.0204(15) 0.0207(15) -0.0066(12) 0.0022(12) 0.0008(12)
O00G 0.0182(14) 0.0210(15) 0.0214(15) -0.0074(12) 0.0012(12) 0.0009(12)
O00H 0.0125(14) 0.0227(15) 0.0220(15) -0.0007(12) 0.0029(11) 0.0008(12)
O00I 0.0135(14) 0.0227(16) 0.0227(15) -0.0003(12) 0.0025(12) 0.0004(12)
C00J 0.0149(19) 0.0120(18) 0.0171(19) -0.0029(15) 0.0085(15) -0.0007(15)
C00K 0.0121(18) 0.0162(19) 0.019(2) 0.0029(16) 0.0053(15) -0.0003(15)
C00L 0.0134(18) 0.0144(19) 0.0166(19) -0.0034(15) 0.0018(15) 0.0036(15)
C00M 0.0162(19) 0.0128(19) 0.018(2) -0.0032(15) 0.0010(15) 0.0023(15)
C00N 0.028(2) 0.017(2) 0.019(2) 0.0005(16) 0.0084(18) -0.0020(17)
C00O 0.0172(19) 0.0133(19) 0.0159(19) -0.0018(15) 0.0079(15) -0.0012(15)
C00P 0.018(2) 0.0143(19) 0.023(2) 0.0014(16) 0.0098(17) -0.0001(16)
C00Q 0.0123(18) 0.0165(19) 0.018(2) 0.0013(15) 0.0061(15) -0.0008(15)
C00R 0.018(2) 0.0109(18) 0.021(2) -0.0026(15) 0.0057(16) -0.0002(15)
C00S 0.018(2) 0.0106(18) 0.021(2) -0.0025(15) 0.0063(16) 0.0001(15)
C00T 0.023(2) 0.021(2) 0.030(2) -0.0007(18) 0.0165(19) -0.0019(17)
C00U 0.028(2) 0.020(2) 0.018(2) 0.0004(16) 0.0093(18) -0.0013(18)
C00V 0.0172(19) 0.017(2) 0.018(2) -0.0018(16) 0.0046(16) 0.0004(16)
C00W 0.018(2) 0.015(2) 0.029(2) 0.0026(17) 0.0113(18) 0.0006(16)
C00X 0.017(2) 0.0145(19) 0.019(2) 0.0022(16) 0.0031(16) -0.0010(16)
C00Y 0.018(2) 0.0146(19) 0.019(2) -0.0013(16) 0.0034(16) 0.0000(16)
C00Z 0.026(2) 0.019(2) 0.031(2) -0.0020(18) 0.0194(19) -0.0020(18)
C010 0.023(2) 0.014(2) 0.022(2) -0.0017(16) 0.0063(17) -0.0026(16)
C011 0.015(2) 0.018(2) 0.031(2) -0.0046(18) 0.0092(17) -0.0007(16)
C012 0.027(2) 0.020(2) 0.024(2) -0.0035(18) 0.0091(18) -0.0036(18)
C013 0.017(2) 0.0142(19) 0.021(2) 0.0025(16) 0.0038(16) -0.0008(15)
C014 0.0150(19) 0.018(2) 0.032(2) -0.0058(18) 0.0092(18) -0.0015(16)
C015 0.014(2) 0.022(2) 0.039(3) 0.0061(19) 0.0096(19) 0.0050(17)
C016 0.030(2) 0.019(2) 0.027(2) -0.0023(18) 0.0115(19) -0.0040(18)
C017 0.016(2) 0.019(2) 0.044(3) 0.0055(19) 0.0119(19) 0.0065(17)
C018 0.036(3) 0.017(2) 0.017(2) -0.0001(17) 0.0000(18) -0.0037(18)
C019 0.036(3) 0.017(2) 0.015(2) -0.0018(16) 0.0003(18) -0.0034(18)
C01A 0.023(2) 0.017(2) 0.020(2) -0.0014(16) 0.0060(17) -0.0017(17)
C01B 0.038(3) 0.029(2) 0.021(2) -0.0040(19) 0.014(2) 0.002(2)
C01C 0.0114(19) 0.030(3) 0.038(3) 0.012(2) 0.0031(18) 0.0015(18)
C01D 0.018(2) 0.026(2) 0.023(2) 0.0062(18) -0.0002(17) -0.0041(17)
C01E 0.0114(19) 0.030(3) 0.039(3) 0.013(2) 0.0043(18) 0.0008(18)
C01F 0.019(2) 0.024(2) 0.023(2) 0.0057(18) -0.0008(17) -0.0045(17)
C01G 0.035(3) 0.022(2) 0.022(2) -0.0099(18) 0.0011(19) 0.0018(19)
C01H 0.038(3) 0.021(2) 0.025(2) -0.0103(19) 0.003(2) 0.000(2)
C01I 0.031(3) 0.018(2) 0.029(2) -0.0053(18) 0.002(2) -0.0057(19)
C01J 0.032(3) 0.018(2) 0.029(2) -0.0051(19) 0.002(2) -0.0039(19)
C01K 0.043(3) 0.027(2) 0.024(2) -0.0031(19) 0.016(2) 0.001(2)
C01L 0.014(2) 0.031(3) 0.033(3) 0.002(2) -0.0008(18) 0.0017(18)
C01M 0.015(2) 0.040(3) 0.036(3) 0.001(2) 0.0003(19) 0.000(2)
C01N 0.041(4) 0.045(4) 0.097(6) -0.008(4) -0.002(4) -0.001(3)
C01O 0.050(4) 0.107(7) 0.055(4) -0.028(4) 0.014(3) -0.007(4)

loop_
_atom_type_symbol
_atom_type_description
_atom_type_scat_dispersion_real
_atom_type_scat_dispersion_imag
_atom_type_scat_source
C C 0.0033 0.0016 'International Tables Vol C Tables 4.2.6.8 and 6.1.1.4'
H H 0.0000 0.0000 'International Tables Vol C Tables 4.2.6.8 and 6.1.1.4'
Cl Cl 0.1484 0.1585 'International Tables Vol C Tables 4.2.6.8 and 6.1.1.4'
I I -0.4742 1.8119 'International Tables Vol C Tables 4.2.6.8 and 6.1.1.4'
O O 0.0106 0.0060 'International Tables Vol C Tables 4.2.6.8 and 6.1.1.4'
P P 0.1023 0.0942 'International Tables Vol C Tables 4.2.6.8 and 6.1.1.4'

loop_
_exptl_crystal_face_index_h
_exptl_crystal_face_index_k
_exptl_crystal_face_index_l
_exptl_crystal_face_perp_dist
-20 -7 9 0.0783
-6 24 0 0.1002
17 14 -8 0.0856
19 -9 -7 0.1189
-6 -24 5 0.0729
1 2 30 0.0211
-7 -4 -26 0.0087

loop_
_geom_angle_atom_site_label_1
_geom_angle_atom_site_label_2
_geom_angle_atom_site_label_3
_geom_angle
I006 I003 I005 179.389(12)
I007 I004 I008 177.493(14)
C00J P009 I002 114.10(13)
C00J P009 C00L 109.92(19)
C00J P009 C00Q 109.66(19)
C00L P009 I002 107.61(14)
C00Q P009 I002 106.02(14)
C00Q P009 C00L 109.39(19)
C00K P00A I001 106.82(14)
C00K P00A C00M 109.31(19)
C00M P00A I001 107.02(14)
C00O P00A I001 114.29(14)
C00O P00A C00K 109.35(19)
C00O P00A C00M 109.91(19)
C00X O00F C019 118.0(3)
C013 O00G C018 117.9(3)
C00R O00H C01L 118.0(3)
C00S O00I C01M 117.2(3)
C00R C00J P009 119.4(3)
C00V C00J P009 120.7(3)
C00V C00J C00R 119.9(4)
C00W C00K P00A 120.4(3)
C00W C00K C013 119.7(4)
C013 C00K P00A 119.9(3)
C010 C00L P009 119.8(3)
C012 C00L P009 119.8(3)
C012 C00L C010 120.5(4)
C016 C00M P00A 119.5(3)
C016 C00M C01A 120.7(4)
C01A C00M P00A 119.8(3)
C00T C00N H00N 120.3
C00V C00N H00N 120.3
C00V C00N C00T 119.3(4)
C00S C00O P00A 119.6(3)
C00Y C00O P00A 120.2(3)
C00Y C00O C00S 120.0(4)
C00Q C00P H00P 119.9
C015 C00P H00P 119.9
C015 C00P C00Q 120.1(4)
C00P C00Q P009 121.1(3)
C00P C00Q C00X 119.8(4)
C00X C00Q P009 119.0(3)
O00H C00R C00J 115.4(4)
O00H C00R C011 125.2(4)
C011 C00R C00J 119.4(4)
O00I C00S C00O 115.7(4)
O00I C00S C014 124.9(4)
C014 C00S C00O 119.3(4)
C00N C00T H00T 119.3
C011 C00T C00N 121.4(4)
C011 C00T H00T 119.3
C00Y C00U H00U 120.5
C00Y C00U C00Z 119.1(4)
C00Z C00U H00U 120.5
C00J C00V H00V 119.9
C00N C00V C00J 120.1(4)
C00N C00V H00V 119.9
C00K C00W H00W 120.0
C017 C00W C00K 120.1(4)
C017 C00W H00W 120.0
O00F C00X C00Q 114.8(4)
O00F C00X C01D 125.4(4)
C01D C00X C00Q 119.8(4)
C00O C00Y H00Y 119.9
C00U C00Y C00O 120.2(4)
C00U C00Y H00Y 119.9
C00U C00Z H00Z 119.2
C014 C00Z C00U 121.5(4)
C014 C00Z H00Z 119.2
C00L C010 H010 120.7
C01I C010 C00L 118.6(4)
C01I C010 H010 120.7
C00R C011 H011 120.1
C00T C011 C00R 119.9(4)
C00T C011 H011 120.1
C00L C012 H012 120.1
C01B C012 C00L 119.9(4)
C01B C012 H012 120.1
O00G C013 C00K 115.0(4)
O00G C013 C01F 125.0(4)
C01F C013 C00K 120.0(4)
C00S C014 H014 120.1
C00Z C014 C00S 119.9(4)
C00Z C014 H014 120.1
C00P C015 H015 120.3
C00P C015 C01C 119.3(4)
C01C C015 H015 120.3
C00M C016 H016 120.1
C01K C016 C00M 119.9(4)
C01K C016 H016 120.1
C00W C017 H017 120.2
C01E C017 C00W 119.6(4)
C01E C017 H017 120.2
O00G C018 H01A 109.5
O00G C018 H01B 109.5
O00G C018 H01C 109.5
H01A C018 H01B 109.5
H01A C018 H01C 109.5
H01B C018 H01C 109.5
O00F C019 H01M 109.5
O00F C019 H01N 109.5
O00F C019 H01O 109.5
H01M C019 H01N 109.5
H01M C019 H01O 109.5
H01N C019 H01O 109.5
C00M C01A H01D 120.6
C01J C01A C00M 118.7(4)
C01J C01A H01D 120.6
C012 C01B H01P 120.1
C01G C01B C012 119.8(4)
C01G C01B H01P 120.1
C015 C01C H01Q 119.0
C015 C01C C01D 122.1(4)
C01D C01C H01Q 119.0
C00X C01D H01R 120.6
C01C C01D C00X 118.8(4)
C01C C01D H01R 120.6
C017 C01E H01E 119.0
C017 C01E C01F 121.9(4)
C01F C01E H01E 119.0
C013 C01F C01E 118.7(4)
C013 C01F H01F 120.6
C01E C01F H01F 120.6
C01B C01G H01S 119.8
C01I C01G C01B 120.3(4)
C01I C01G H01S 119.8
C01J C01H H01H 119.9
C01J C01H C01K 120.3(4)
C01K C01H H01H 119.9
C010 C01I H01T 119.5
C01G C01I C010 120.9(4)
C01G C01I H01T 119.5
C01A C01J H01J 119.7
C01H C01J C01A 120.5(4)
C01H C01J H01J 119.7
C016 C01K C01H 119.9(4)
C016 C01K H01K 120.1
C01H C01K H01K 120.1
O00H C01L H01U 109.5
O00H C01L H01V 109.5
O00H C01L H01W 109.5
H01U C01L H01V 109.5
H01U C01L H01W 109.5
H01V C01L H01W 109.5
O00I C01M H01G 109.5
O00I C01M H01I 109.5
O00I C01M H01L 109.5
H01G C01M H01I 109.5
H01G C01M H01L 109.5
H01I C01M H01L 109.5
Cl5 C01N Cl3 115.0(4)
Cl5 C01N H01X 108.5
Cl5 C01N H01Y 108.5
Cl3 C01N H01X 108.5
Cl3 C01N H01Y 108.5
H01X C01N H01Y 107.5
Cl1 C01O Cl2 116.8(4)
Cl1 C01O H01Z 108.1
Cl1 C01O H 108.1
Cl2 C01O H01Z 108.1
Cl2 C01O H 108.1
H01Z C01O H 107.3

loop_
_geom_bond_atom_site_label_1
_geom_bond_atom_site_label_2
_geom_bond_distance
I001 P00A 2.4067(10)
I002 P009 2.4111(10)
I003 I005 2.9465(4)
I003 I006 2.8831(4)
I004 I007 2.8806(4)
I004 I008 2.9550(4)
P009 C00J 1.780(4)
P009 C00L 1.794(4)
P009 C00Q 1.791(4)
P00A C00K 1.790(4)
P00A C00M 1.803(4)
P00A C00O 1.787(4)
Cl5 C01N 1.653(8)
Cl3 C01N 1.818(8)
Cl1 C01O 1.669(9)
Cl2 C01O 1.766(9)
O00F C00X 1.355(5)
O00F C019 1.437(5)
O00G C013 1.354(5)
O00G C018 1.438(5)
O00H C00R 1.353(5)
O00H C01L 1.433(5)
O00I C00S 1.357(5)
O00I C01M 1.438(5)
C00J C00R 1.412(6)
C00J C00V 1.400(6)
C00K C00W 1.397(6)
C00K C013 1.412(6)
C00L C010 1.397(6)
C00L C012 1.392(6)
C00M C016 1.386(6)
C00M C01A 1.395(6)
C00N H00N 0.9300
C00N C00T 1.392(6)
C00N C00V 1.384(6)
C00O C00S 1.407(6)
C00O C00Y 1.396(6)
C00P H00P 0.9300
C00P C00Q 1.395(6)
C00P C015 1.382(6)
C00Q C00X 1.411(6)
C00R C011 1.387(6)
C00S C014 1.389(6)
C00T H00T 0.9300
C00T C011 1.382(7)
C00U H00U 0.9300
C00U C00Y 1.386(6)
C00U C00Z 1.391(6)
C00V H00V 0.9300
C00W H00W 0.9300
C00W C017 1.383(6)
C00X C01D 1.390(6)
C00Y H00Y 0.9300
C00Z H00Z 0.9300
C00Z C014 1.378(7)
C010 H010 0.9300
C010 C01I 1.392(6)
C011 H011 0.9300
C012 H012 0.9300
C012 C01B 1.388(6)
C013 C01F 1.388(6)
C014 H014 0.9300
C015 H015 0.9300
C015 C01C 1.383(7)
C016 H016 0.9300
C016 C01K 1.378(7)
C017 H017 0.9300
C017 C01E 1.379(7)
C018 H01A 0.9600
C018 H01B 0.9600
C018 H01C 0.9600
C019 H01M 0.9600
C019 H01N 0.9600
C019 H01O 0.9600
C01A H01D 0.9300
C01A C01J 1.389(6)
C01B H01P 0.9300
C01B C01G 1.385(7)
C01C H01Q 0.9300
C01C C01D 1.385(7)
C01D H01R 0.9300
C01E H01E 0.9300
C01E C01F 1.391(7)
C01F H01F 0.9300
C01G H01S 0.9300
C01G C01I 1.377(7)
C01H H01H 0.9300
C01H C01J 1.380(7)
C01H C01K 1.389(7)
C01I H01T 0.9300
C01J H01J 0.9300
C01K H01K 0.9300
C01L H01U 0.9600
C01L H01V 0.9600
C01L H01W 0.9600
C01M H01G 0.9600
C01M H01I 0.9600
C01M H01L 0.9600
C01N H01X 0.9700
C01N H01Y 0.9700
C01O H01Z 0.9700
C01O H 0.9700

loop_
_exptl_oxdiff_crystal_face_indexfrac_h
_exptl_oxdiff_crystal_face_indexfrac_k
_exptl_oxdiff_crystal_face_indexfrac_l
_exptl_oxdiff_crystal_face_x
_exptl_oxdiff_crystal_face_y
_exptl_oxdiff_crystal_face_z
-19.5188 -7.3892 8.5228 0.0405 -0.0609 0.9973
-5.5889 23.9275 0.0893 -0.5665 0.8228 0.0460
16.6704 14.3645 -8.0062 -0.2134 0.3118 -0.9259
19.0199 -9.1993 -6.8245 0.3245 -0.4698 -0.8210
-6.4511 -23.5740 4.7246 0.4824 -0.7019 0.5240
0.8985 1.8865 29.9914 0.8237 0.5670 -0.0093
-7.1490 -3.5557 -25.6574 -0.7792 -0.5359 0.3251
